data_7213228
loop_
_publ_author_name
'Chambers, Richard D.'
'Fuss, Robert W.'
'Spink, Robert C. H.'
'Greenhall, Martin P.'
'Kenwright, Alan M.'
'Batsanov, Andrei S.'
'Howard, Judith A. K.'

_publ_section_title
;
 Free radical chemistry. Part 10. Addition of acyclic and cyclic alkanes
 to hexafluoropropene
;
_journal_issue 10
_journal_name_full 'Journal of the Chemical Society, Perkin Transactions 1'
_journal_page_first 1623
_journal_paper_doi 10.1039/a909777e
_journal_year 2000
_chemical_formula_sum 'C22 H16 F24'
_chemical_formula_weight 736.35
_chemical_melting_point 384.1(10)
_chemical_name_systematic
; 
 1,3,5,7-tetrakis(2H-hexafluoropropyl)adamantane 
;
_space_group_IT_number 62
_symmetry_cell_setting orthorhombic
_symmetry_space_group_name_Hall '-P 2ac 2n'
_symmetry_space_group_name_H-M 'P n m a'
_atom_sites_solution_hydrogens geom
_atom_sites_solution_primary direct
_atom_sites_solution_secondary difmap
_audit_creation_method SHELXL-97
_cell_angle_alpha 90.00
_cell_angle_beta 90.00
_cell_angle_gamma 90.00
_cell_formula_units_Z 4
_cell_length_a 11.442(8)
_cell_length_b 14.992(14)
_cell_length_c 15.011(10)
_cell_measurement_reflns_used 510
_cell_measurement_temperature 150(2)
_cell_measurement_theta_max 18.9
_cell_measurement_theta_min 3.6
_cell_volume 2575(3)
_computing_cell_refinement 'Bruker SMART'
_computing_data_collection 'Bruker SMART'
_computing_data_reduction 'Bruker SAINT'
_computing_molecular_graphics 'Bruker SHELXTL'
_computing_publication_material 'Bruker SHELXTL'
_computing_structure_refinement 'SHELXL-97 (Sheldrick, 1997)'
_computing_structure_solution 'SHELXS-97 (Sheldrick, 1990)'
_diffrn_ambient_temperature 150(2)
_diffrn_detector_area_resol_mean 8
_diffrn_measured_fraction_theta_full 0.950
_diffrn_measured_fraction_theta_max 0.950
_diffrn_measurement_device_type 'SMART 1K CCD area detector'
_diffrn_measurement_method '\w scans'
_diffrn_radiation_monochromator graphite
_diffrn_radiation_source 'fine-focus sealed tube'
_diffrn_radiation_type MoK\a
_diffrn_radiation_wavelength 0.71073
_diffrn_reflns_av_R_equivalents 0.0399
_diffrn_reflns_av_sigmaI/netI 0.0265
_diffrn_reflns_limit_h_max 13
_diffrn_reflns_limit_h_min -13
_diffrn_reflns_limit_k_max 15
_diffrn_reflns_limit_k_min -17
_diffrn_reflns_limit_l_max 16
_diffrn_reflns_limit_l_min -17
_diffrn_reflns_number 10933
_diffrn_reflns_theta_full 25.44
_diffrn_reflns_theta_max 25.44
_diffrn_reflns_theta_min 1.92
_diffrn_standards_decay_% 0.1
_diffrn_standards_interval_count 'not measured'
_diffrn_standards_number 'not measured'
_exptl_absorpt_coefficient_mu 0.233
_exptl_absorpt_correction_T_max 0.9771
_exptl_absorpt_correction_T_min 0.8503
_exptl_absorpt_correction_type none
_exptl_crystal_colour colorless
_exptl_crystal_density_diffrn 1.899
_exptl_crystal_density_method 'not measured'
_exptl_crystal_description prism
_exptl_crystal_F_000 1456
_exptl_crystal_size_max 0.72
_exptl_crystal_size_mid 0.11
_exptl_crystal_size_min 0.10
_refine_diff_density_max 0.615
_refine_diff_density_min -0.631
_refine_diff_density_rms 0.098
_refine_ls_extinction_method none
_refine_ls_goodness_of_fit_ref 1.026
_refine_ls_hydrogen_treatment constr
_refine_ls_matrix_type full
_refine_ls_number_parameters 250
_refine_ls_number_reflns 2348
_refine_ls_number_restraints 40
_refine_ls_restrained_S_all 1.089
_refine_ls_R_factor_all 0.1636
_refine_ls_R_factor_gt 0.1190
_refine_ls_shift/su_max 0.065
_refine_ls_shift/su_mean 0.006
_refine_ls_structure_factor_coef Fsqd
_refine_ls_weighting_details 'calc w=1/[\s^2^(Fo^2^)+(0.1576P)^2^+14.1603P] where P=(Fo^2^+2Fc^2^)/3'
_refine_ls_weighting_scheme calc
_refine_ls_wR_factor_gt 0.3075
_refine_ls_wR_factor_ref 0.3570
_reflns_number_gt 1558
_reflns_number_total 2348
_reflns_threshold_expression >2sigma(I)
_cod_data_source_file a909777esup1.cif
_cod_data_source_block 34
_cod_depositor_comments
;
The following automatic conversions were performed:

'_chemical_melting_point' value '110-112 deg. C' was changed to
'384.1(10)' - it was converted from degrees Celsius(C) to Kelvins(K),
the average value was taken and precision was
estimated.

'_symmetry_cell_setting' value 'Orthorhombic' changed to
'orthorhombic' according to
/home/saulius/struct/CIF-dictionaries/cif_core.dic dictionary named
'cif_core.dic' version 2.4.2 from 2011-04-26.

Automatic conversion script
Id: cif_fix_values 1891 2012-01-12 08:04:46Z andrius 
;
_cod_original_sg_symbol_H-M Pnma
_cod_database_code 7213228

loop_
_symmetry_equiv_pos_as_xyz
'x, y, z'
'-x+1/2, -y, z+1/2'
'-x, y+1/2, -z'
'x+1/2, -y+1/2, -z+1/2'
'-x, -y, -z'
'x-1/2, y, -z-1/2'
'x, -y-1/2, z'
'-x-1/2, y-1/2, z-1/2'

loop_
_atom_site_label
_atom_site_type_symbol
_atom_site_fract_x
_atom_site_fract_y
_atom_site_fract_z
_atom_site_U_iso_or_equiv
_atom_site_adp_type
_atom_site_occupancy
_atom_site_symmetry_multiplicity
_atom_site_calc_flag
_atom_site_refinement_flags
_atom_site_disorder_assembly
_atom_site_disorder_group
C1 C 0.5789(7) 0.2500 0.4405(6) 0.049(2) Uani 1 2 d S . .
C2 C 0.5888(8) 0.2500 0.5437(6) 0.055(3) Uani 1 2 d S . .
H22 H 0.6361 0.3022 0.5659 0.071 Uiso 0.50 1 d PR . .
C3 C 0.4625(8) 0.2500 0.5821(6) 0.057(3) Uani 1 2 d S . .
C4 C 0.3979(5) 0.3336(5) 0.5494(4) 0.0516(18) Uani 1 1 d . . .
H41 H 0.4388 0.3882 0.5698 0.067 Uiso 1 1 d R . .
H42 H 0.3182 0.3341 0.5753 0.067 Uiso 1 1 d R . .
C5 C 0.3893(5) 0.3338(4) 0.4469(4) 0.0430(16) Uani 1 1 d . A .
C6 C 0.3240(7) 0.2500 0.4159(6) 0.039(2) Uani 1 2 d S . .
H61 H 0.3180 0.2500 0.3501 0.051 Uiso 1 2 d SR . .
H62 H 0.2438 0.2500 0.4409 0.051 Uiso 1 2 d SR . .
C7 C 0.5139(6) 0.3332(5) 0.4080(4) 0.0484(17) Uani 1 1 d . . .
H71 H 0.5564 0.3876 0.4269 0.063 Uiso 1 1 d R . .
H72 H 0.5104 0.3327 0.3420 0.063 Uiso 1 1 d R . .
C8 C 0.7043(9) 0.2302(7) 0.4005(7) 0.040(3) Uiso 0.50 1 d P . .
C9 C 0.7957(14) 0.2977(12) 0.4287(11) 0.060(4) Uiso 0.50 1 d P . .
H9 H 0.7965 0.2985 0.4954 0.078 Uiso 0.50 1 d PR . .
C10 C 0.9201(16) 0.2764(10) 0.3952(12) 0.069(5) Uiso 0.50 1 d P . .
C11 C 0.4656(9) 0.2259(6) 0.6835(7) 0.036(3) Uiso 0.50 1 d P . .
C12 C 0.5392(14) 0.2897(10) 0.7384(10) 0.061(4) Uiso 0.50 1 d P . .
C13 C 0.5377(14) 0.2761(9) 0.8392(11) 0.057(5) Uiso 0.50 1 d P . .
F1 F 0.6945(5) 0.2500 0.3089(3) 0.078(2) Uani 1 2 d S . .
F2 F 0.7550(9) 0.1514(8) 0.4222(7) 0.068(3) Uiso 0.50 1 d P . .
F3 F 0.7606(11) 0.3823(9) 0.3937(9) 0.091(4) Uiso 0.50 1 d P . .
F4 F 0.9636(14) 0.2047(16) 0.4356(11) 0.119(10) Uani 0.50 1 d P . .
F5 F 0.9927(17) 0.3424(18) 0.4163(15) 0.140(9) Uani 0.50 1 d P . .
F6 F 0.9279(6) 0.265(5) 0.3108(5) 0.112(17) Uani 0.50 1 d P . .
F7 F 0.3544(5) 0.2275(4) 0.7155(4) 0.0435(18) Uiso 0.50 1 d P . .
F8 F 0.5171(13) 0.1450(10) 0.7113(10) 0.069(5) Uiso 0.50 1 d P . .
F9A F 0.639(2) 0.3106(18) 0.7135(17) 0.056(6) Uiso 0.15 1 d P . 1
F9B F 0.4987(17) 0.3723(13) 0.7141(13) 0.062(6) Uiso 0.35 1 d P . 2
F10 F 0.4322(7) 0.272(3) 0.8726(5) 0.096(13) Uani 0.50 1 d P . .
F11 F 0.592(3) 0.200(2) 0.8587(14) 0.116(9) Uani 0.50 1 d P . .
F12 F 0.599(3) 0.339(2) 0.8787(14) 0.113(8) Uani 0.50 1 d P . .
C14 C 0.3221(6) 0.4180(5) 0.4173(5) 0.0593(19) Uani 1 1 d D . .
C15A C 0.2935(18) 0.4319(15) 0.3204(12) 0.093(7) Uiso 0.70 1 d P A 1
H15A H 0.2623 0.3749 0.2949 0.121 Uiso 0.70 1 d PR A 1
C16A C 0.2133(11) 0.5115(8) 0.2976(7) 0.079(4) Uiso 0.70 1 d PD A 1
F13A F 0.2131(6) 0.4161(5) 0.4607(5) 0.0659(19) Uiso 0.70 1 d PD A 1
F15A F 0.4048(10) 0.4622(8) 0.2869(7) 0.088(3) Uiso 0.50 1 d P A 1
F15C F 0.355(3) 0.409(2) 0.277(2) 0.093(8) Uiso 0.20 1 d P A 1
F16A F 0.2258(12) 0.5798(7) 0.3486(8) 0.076(3) Uiso 0.50 1 d PD A 1
F17A F 0.1198(15) 0.4718(12) 0.2952(11) 0.117(7) Uiso 0.50 1 d PD A 1
F18A F 0.2392(13) 0.5338(9) 0.2149(7) 0.110(4) Uiso 0.50 1 d PD A 1
F16C F 0.1113(19) 0.5127(19) 0.3423(16) 0.089(8) Uiso 0.20 1 d PD A 1
F17C F 0.2604(19) 0.5886(12) 0.3169(15) 0.070(7) Uiso 0.20 1 d PD A 1
F18C F 0.1844(18) 0.5136(13) 0.2149(9) 0.054(5) Uiso 0.20 1 d PD A 1
C15B C 0.1995(16) 0.434(2) 0.426(2) 0.062(8) Uiso 0.30 1 d PD A 2
H15B H 0.1559 0.3776 0.4134 0.081 Uiso 0.30 1 d PR A 2
C16B C 0.125(2) 0.5064(19) 0.386(2) 0.16(2) Uiso 0.30 1 d PD A 2
F13B F 0.333(2) 0.4257(15) 0.3255(8) 0.075(6) Uiso 0.30 1 d PD A 2
F15B F 0.209(3) 0.464(2) 0.516(2) 0.154(10) Uiso 0.30 1 d P A 2
F16B F 0.183(2) 0.5680(18) 0.3747(18) 0.128(10) Uiso 0.30 1 d PD A 2
F17B F 0.039(3) 0.526(2) 0.421(2) 0.193(14) Uiso 0.30 1 d PD A 2
F18B F 0.102(2) 0.470(2) 0.3207(19) 0.102(9) Uiso 0.30 1 d PD A 2
F14 F 0.3797(5) 0.4921(3) 0.4499(4) 0.0941(19) Uani 1 1 d . A .

loop_
_atom_site_aniso_label
_atom_site_aniso_U_11
_atom_site_aniso_U_22
_atom_site_aniso_U_33
_atom_site_aniso_U_23
_atom_site_aniso_U_13
_atom_site_aniso_U_12
C1 0.025(4) 0.091(7) 0.032(4) 0.000 -0.003(3) 0.000
C2 0.026(4) 0.104(8) 0.035(5) 0.000 0.002(4) 0.000
C3 0.030(5) 0.111(9) 0.029(4) 0.000 0.000(4) 0.000
C4 0.034(3) 0.082(5) 0.038(3) -0.015(3) 0.000(3) -0.004(3)
C5 0.039(3) 0.050(4) 0.040(3) -0.008(3) -0.002(3) -0.006(3)
C6 0.034(4) 0.047(5) 0.037(4) 0.000 -0.004(4) 0.000
C7 0.044(4) 0.064(4) 0.037(3) -0.001(3) -0.009(3) -0.010(3)
F1 0.043(3) 0.162(7) 0.028(3) 0.000 0.004(2) 0.000
F4 0.043(7) 0.24(3) 0.077(8) 0.059(12) 0.014(6) 0.022(9)
F5 0.054(10) 0.22(2) 0.144(16) -0.029(14) 0.013(8) -0.051(10)
F6 0.047(4) 0.25(5) 0.038(4) 0.045(19) 0.014(3) 0.008(12)
F10 0.058(4) 0.19(4) 0.040(4) 0.001(7) 0.005(3) 0.012(8)
F11 0.102(10) 0.20(3) 0.046(10) 0.009(9) -0.016(9) 0.063(14)
F12 0.105(11) 0.20(3) 0.036(8) -0.022(9) -0.019(7) -0.039(15)
C14 0.058(4) 0.052(4) 0.068(5) -0.019(4) -0.014(4) -0.007(4)
F14 0.096(4) 0.055(3) 0.132(5) -0.024(3) -0.037(3) -0.012(3)

loop_
_atom_type_symbol
_atom_type_description
_atom_type_scat_dispersion_real
_atom_type_scat_dispersion_imag
_atom_type_scat_source
C C 0.0033 0.0016 'International Tables Vol C Tables 4.2.6.8 and 6.1.1.4'
H H 0.0000 0.0000 'International Tables Vol C Tables 4.2.6.8 and 6.1.1.4'
F F 0.0171 0.0103 'International Tables Vol C Tables 4.2.6.8 and 6.1.1.4'

loop_
_exptl_crystal_face_index_h
_exptl_crystal_face_index_k
_exptl_crystal_face_index_l
_exptl_crystal_face_perp_dist
1.00 0.00 0.00 0.3600
-1.00 0.00 0.00 0.3600
0.00 -1.00 -1.00 0.0550
0.00 1.00 1.00 0.0550
0.00 -1.00 1.00 0.0500
0.00 1.00 -1.00 0.0500

loop_
_geom_angle_atom_site_label_1
_geom_angle_atom_site_label_2
_geom_angle_atom_site_label_3
_geom_angle
_geom_angle_site_symmetry_1
_geom_angle_site_symmetry_3
C7 C1 C7 109.0(7) 7_565 .
C7 C1 C2 110.7(5) 7_565 .
C7 C1 C2 110.7(5) . .
C7 C1 C8 118.2(6) 7_565 7_565
C7 C1 C8 99.6(6) . 7_565
C2 C1 C8 108.2(7) . 7_565
C7 C1 C8 99.6(5) 7_565 .
C7 C1 C8 118.2(6) . .
C2 C1 C8 108.2(7) . .
C8 C1 C8 21.6(8) 7_565 .
C1 C2 C3 107.6(7) . .
C4 C3 C4 109.5(7) 7_565 .
C4 C3 C2 109.2(5) 7_565 .
C4 C3 C2 109.2(5) . .
C4 C3 C11 120.6(6) 7_565 7_565
C4 C3 C11 97.7(5) . 7_565
C2 C3 C11 109.8(7) . 7_565
C4 C3 C11 97.7(5) 7_565 .
C4 C3 C11 120.6(6) . .
C2 C3 C11 109.8(7) . .
C11 C3 C11 26.6(7) 7_565 .
C3 C4 C5 110.5(6) . .
C6 C5 C7 109.3(6) . .
C6 C5 C4 109.4(6) . .
C7 C5 C4 108.6(5) . .
C6 C5 C14 109.8(5) . .
C7 C5 C14 111.0(5) . .
C4 C5 C14 108.7(5) . .
C5 C6 C5 110.0(7) 7_565 .
C1 C7 C5 109.5(6) . .
C8 C8 C9 110.3(10) 7_565 7_565
C8 C8 F2 150.6(7) 7_565 .
C9 C8 F2 40.6(8) 7_565 .
C8 C8 F1 77.9(4) 7_565 .
C9 C8 F1 119.0(11) 7_565 .
F2 C8 F1 116.8(9) . .
C8 C8 C9 48.1(8) 7_565 .
C9 C8 C9 62.2(16) 7_565 .
F2 C8 C9 102.7(12) . .
F1 C8 C9 100.7(9) . .
C8 C8 C1 79.2(4) 7_565 .
C9 C8 C1 136.0(12) 7_565 .
F2 C8 C1 117.4(9) . .
F1 C8 C1 105.0(7) . .
C9 C8 C1 113.2(9) . .
C8 C8 F3 158.9(5) 7_565 7_565
C9 C8 F3 52.1(10) 7_565 7_565
F2 C8 F3 17.9(6) . 7_565
F1 C8 F3 99.7(7) . 7_565
C9 C8 F3 113.1(10) . 7_565
C1 C8 F3 121.3(7) . 7_565
C8 C8 F2 20.5(5) 7_565 7_565
C9 C8 F2 89.9(12) 7_565 7_565
F2 C8 F2 130.1(11) . 7_565
F1 C8 F2 89.7(6) . 7_565
C9 C8 F2 27.8(7) . 7_565
C1 C8 F2 92.1(6) . 7_565
F3 C8 F2 140.7(8) 7_565 7_565
F2 C9 C8 78.8(15) 7_565 7_565
F2 C9 F3 20.4(11) 7_565 .
C8 C9 F3 86.3(13) 7_565 .
F2 C9 C9 148.0(13) 7_565 7_565
C8 C9 C9 69.7(10) 7_565 7_565
F3 C9 C9 152.5(8) . 7_565
F2 C9 C8 100.3(16) 7_565 .
C8 C9 C8 21.6(8) 7_565 .
F3 C9 C8 107.2(12) . .
C9 C9 C8 48.1(8) 7_565 .
F2 C9 C10 128.1(18) 7_565 .
C8 C9 C10 128.0(15) 7_565 .
F3 C9 C10 108.8(13) . .
C9 C9 C10 78.1(9) 7_565 .
C8 C9 C10 114.1(13) . .
F2 C9 C10 150.1(18) 7_565 7_565
C8 C9 C10 111.1(13) 7_565 7_565
F3 C9 C10 129.8(13) . 7_565
C9 C9 C10 53.6(7) 7_565 7_565
C8 C9 C10 93.0(11) . 7_565
C10 C9 C10 24.4(10) . 7_565
C10 C10 F4 110(2) 7_565 7_565
C10 C10 F6 82(3) 7_565 .
F4 C10 F6 136(3) 7_565 .
C10 C10 F5 138.0(15) 7_565 .
F4 C10 F5 37(2) 7_565 .
F6 C10 F5 107(3) . .
C10 C10 F4 36.1(13) 7_565 .
F4 C10 F4 74(3) 7_565 .
F6 C10 F4 109(3) . .
F5 C10 F4 105.0(17) . .
C10 C10 F6 64(3) 7_565 7_565
F4 C10 F6 140(2) 7_565 7_565
F6 C10 F6 19(6) . 7_565
F5 C10 F6 120(2) . 7_565
F4 C10 F6 92(3) . 7_565
C10 C10 C9 101.9(9) 7_565 .
F4 C10 C9 104.1(19) 7_565 .
F6 C10 C9 114.5(16) . .
F5 C10 C9 110.2(17) . .
F4 C10 C9 111.3(15) . .
F6 C10 C9 116.2(15) 7_565 .
C10 C10 C9 53.6(7) 7_565 7_565
F4 C10 C9 117(2) 7_565 7_565
F6 C10 C9 104(2) . 7_565
F5 C10 C9 148.3(17) . 7_565
F4 C10 C9 71.5(11) . 7_565
F6 C10 C9 92(2) 7_565 7_565
C9 C10 C9 48.3(12) . 7_565
C11 C11 C12 101.3(9) 7_565 7_565
C11 C11 F7 89.0(5) 7_565 .
C12 C11 F7 114.7(11) 7_565 .
C11 C11 F8 149.3(8) 7_565 .
C12 C11 F8 48.5(9) 7_565 .
F7 C11 F8 107.5(9) . .
C11 C11 C12 50.9(7) 7_565 .
C12 C11 C12 50.3(14) 7_565 .
F7 C11 C12 108.5(9) . .
F8 C11 C12 98.6(12) . .
C11 C11 F7 62.9(4) 7_565 7_565
C12 C11 F7 117.2(11) 7_565 7_565
F7 C11 F7 26.1(5) . 7_565
F8 C11 F7 130.3(10) . 7_565
C12 C11 F7 90.2(8) . 7_565
C11 C11 C3 76.7(4) 7_565 .
C12 C11 C3 136.7(12) 7_565 .
F7 C11 C3 108.5(8) . .
F8 C11 C3 119.7(9) . .
C12 C11 C3 113.3(9) . .
F7 C11 C3 100.4(7) 7_565 .
C11 C11 F9B 158.0(8) 7_565 7_565
C12 C11 F9B 56.9(11) 7_565 7_565
F7 C11 F9B 97.9(10) . 7_565
F8 C11 F9B 11.0(10) . 7_565
C12 C11 F9B 107.2(11) . 7_565
F7 C11 F9B 122.0(10) 7_565 7_565
C3 C11 F9B 120.0(9) . 7_565
F8 C12 C12 154.0(11) 7_565 7_565
F8 C12 C11 76.0(14) 7_565 7_565
C12 C12 C11 78.7(9) 7_565 7_565
F8 C12 F9A 82.8(18) 7_565 .
C12 C12 F9A 104.6(14) 7_565 .
C11 C12 F9A 119.2(18) 7_565 .
F8 C12 F9B 8.7(14) 7_565 .
C12 C12 F9B 154.5(10) 7_565 .
C11 C12 F9B 76.0(12) 7_565 .
F9A C12 F9B 90.2(18) . .
F8 C12 C11 103.6(15) 7_565 .
C12 C12 C11 50.9(7) 7_565 .
C11 C12 C11 27.8(8) 7_565 .
F9A C12 C11 120.4(17) . .
F9B C12 C11 103.7(13) . .
F8 C12 C13 119.1(15) 7_565 .
C12 C12 C13 82.3(8) 7_565 .
C11 C12 C13 130.2(15) 7_565 .
F9A C12 C13 110.0(17) . .
F9B C12 C13 112.3(13) . .
C11 C12 C13 116.6(12) . .
F8 C12 C13 143.2(16) 7_565 7_565
C12 C12 C13 56.9(7) 7_565 7_565
C11 C12 C13 117.5(13) 7_565 7_565
F9A C12 C13 113.5(17) . 7_565
F9B C12 C13 135.4(14) . 7_565
C11 C12 C13 96.1(10) . 7_565
C13 C12 C13 25.4(10) . 7_565
C13 C13 F11 117(3) 7_565 7_565
C13 C13 F10 87.2(19) 7_565 .
F11 C13 F10 128(3) 7_565 .
C13 C13 F12 136.0(18) 7_565 .
F11 C13 F12 22(4) 7_565 .
F10 C13 F12 111(2) . .
C13 C13 F11 31.3(18) 7_565 .
F11 C13 F11 86(5) 7_565 .
F10 C13 F11 108(2) . .
F12 C13 F11 105.5(14) . .
C13 C13 F10 61.3(14) 7_565 7_565
F11 C13 F10 138(2) 7_565 7_565
F10 C13 F10 26(3) . 7_565
F12 C13 F10 128.6(19) . 7_565
F11 C13 F10 84(2) . 7_565
C13 C13 C12 97.7(8) 7_565 .
F11 C13 C12 108(2) 7_565 .
F10 C13 C12 113.3(14) . .
F12 C13 C12 110.1(18) . .
F11 C13 C12 109.1(15) . .
F10 C13 C12 114.0(13) 7_565 .
C13 C13 C12 56.9(7) 7_565 7_565
F11 C13 C12 124(3) 7_565 7_565
F10 C13 C12 107.6(15) . 7_565
F12 C13 C12 139.9(17) . 7_565
F11 C13 C12 73.3(14) . 7_565
F10 C13 C12 91.5(13) 7_565 7_565
C12 C13 C12 40.8(11) . 7_565
C8 F1 C8 24.3(9) 7_565 .
F3 F2 C9 132(2) 7_565 7_565
F3 F2 C8 123.3(19) 7_565 .
C9 F2 C8 60.5(13) 7_565 .
F3 F2 C8 129.1(18) 7_565 7_565
C9 F2 C8 51.9(12) 7_565 7_565
C8 F2 C8 8.8(4) . 7_565
F2 F3 C9 28.0(14) 7_565 .
F2 F3 C8 38.8(14) 7_565 7_565
C9 F3 C8 41.6(8) . 7_565
F5 F4 C10 106(4) 7_565 7_565
F5 F4 C10 133(3) 7_565 .
C10 F4 C10 34.1(16) 7_565 .
F5 F4 F4 148(3) 7_565 7_565
C10 F4 F4 70(2) 7_565 7_565
C10 F4 F4 36.1(13) . 7_565
F4 F5 C10 37.1(19) 7_565 .
F6 F6 C10 98(3) 7_565 .
F6 F6 C10 64(3) 7_565 7_565
C10 F6 C10 33.7(14) . 7_565
F7 F7 C11 91.0(5) 7_565 .
F7 F7 C11 62.9(4) 7_565 7_565
C11 F7 C11 28.2(8) . 7_565
F9B F8 C12 142(6) 7_565 7_565
F9B F8 C11 116(6) 7_565 .
C12 F8 C11 55.6(11) 7_565 .
F9B F8 F9A 153(6) 7_565 7_565
C12 F8 F9A 52.8(14) 7_565 7_565
C11 F8 F9A 90.7(14) . 7_565
C12 F9A F8 44.4(11) . 7_565
F8 F9B C12 29(5) 7_565 .
F8 F9B C11 53(5) 7_565 7_565
C12 F9B C11 47.2(9) . 7_565
F10 F10 C13 92.8(18) 7_565 .
F10 F10 C13 61.3(14) 7_565 7_565
C13 F10 C13 31.6(12) . 7_565
F12 F11 C13 132(8) 7_565 7_565
F12 F11 C13 155(6) 7_565 .
C13 F11 C13 31.4(17) 7_565 .
F12 F11 F11 152(5) 7_565 7_565
C13 F11 F11 63(3) 7_565 7_565
C13 F11 F11 31.3(18) . 7_565
F11 F12 C13 26(4) 7_565 .
F14 C14 F13B 103.9(11) . .
F14 C14 F13A 106.0(6) . .
F13B C14 F13A 122.9(12) . .
F14 C14 C15B 107.4(13) . .
F13B C14 C15B 99.7(17) . .
F13A C14 C15B 24.6(12) . .
F14 C14 C15A 109.5(10) . .
F13B C14 C15A 18.2(12) . .
F13A C14 C15A 104.9(9) . .
C15B C14 C15A 81.6(15) . .
F14 C14 C5 108.5(5) . .
F13B C14 C5 107.9(11) . .
F13A C14 C5 107.1(6) . .
C15B C14 C5 126.9(14) . .
C15A C14 C5 120.0(10) . .
F15C C15A F15A 43.0(19) . .
F15C C15A C14 115(3) . .
F15A C15A C14 100.9(13) . .
F15C C15A C16A 122(2) . .
F15A C15A C16A 101.8(14) . .
C14 C15A C16A 116.8(14) . .
F17A C16A F16A 120.1(13) . .
F17A C16A F18C 76.1(12) . .
F16A C16A F18C 125.7(15) . .
F17A C16A F17C 142.7(17) . .
F16A C16A F17C 28.2(10) . .
F18C C16A F17C 107.3(13) . .
F17A C16A F18A 107.0(11) . .
F16A C16A F18A 109.4(11) . .
F18C C16A F18A 31.0(9) . .
F17C C16A F18A 83.8(12) . .
F17A C16A F16C 42.6(13) . .
F16A C16A F16C 77.8(13) . .
F18C C16A F16C 104.9(13) . .
F17C C16A F16C 103.6(13) . .
F18A C16A F16C 131.3(17) . .
F17A C16A C15A 98.6(15) . .
F16A C16A C15A 114.6(12) . .
F18C C16A C15A 112.7(14) . .
F17C C16A C15A 112.9(15) . .
F18A C16A C15A 105.7(12) . .
F16C C16A C15A 114.6(17) . .
F15C F15A C15A 45(2) . .
F15A F15C C15A 92(3) . .
F17C F16A C16A 77.9(15) . .
F17C F16A F16C 125.4(19) . .
C16A F16A F16C 52.7(9) . .
F16C F17A C16A 75.5(13) . .
F16C F17A F18C 111.7(17) . .
C16A F17A F18C 53.8(8) . .
F18C F18A C16A 71.9(13) . .
F18C F18A F17C 109.2(16) . .
C16A F18A F17C 47.9(7) . .
F17A F16C C16A 61.8(10) . .
F17A F16C F16A 111.0(12) . .
C16A F16C F16A 49.5(7) . .
F16A F17C C16A 73.9(15) . .
F16A F17C F18A 118.1(17) . .
C16A F17C F18A 48.4(7) . .
F18A F18C C16A 77.2(14) . .
F18A F18C F17A 127.2(17) . .
C16A F18C F17A 50.2(8) . .
C14 C15B F15B 94(2) . .
C14 C15B C16B 130(2) . .
F15B C15B C16B 101(2) . .
F16B C16B F18B 112(3) . .
F16B C16B F17B 111(2) . .
F18B C16B F17B 108(2) . .
F16B C16B C15B 108(3) . .
F18B C16B C15B 98(3) . .
F17B C16B C15B 119(3) . .

loop_
_geom_bond_atom_site_label_1
_geom_bond_atom_site_label_2
_geom_bond_distance
_geom_bond_site_symmetry_2
C1 C7 1.532(8) 7_565
C1 C7 1.532(8) .
C1 C2 1.553(12) .
C1 C8 1.583(13) 7_565
C1 C8 1.583(13) .
C2 C3 1.555(12) .
C3 C4 1.535(9) 7_565
C3 C4 1.535(9) .
C3 C11 1.565(13) 7_565
C3 C11 1.565(13) .
C4 C5 1.543(8) .
C5 C6 1.534(8) .
C5 C7 1.540(9) .
C5 C14 1.543(10) .
C6 C5 1.534(8) 7_565
C8 C8 0.59(2) 7_565
C8 C9 1.203(18) 7_565
C8 F2 1.355(15) .
C8 F1 1.412(12) .
C8 C9 1.515(19) .
C8 F3 1.808(18) 7_565
C8 F2 1.895(16) 7_565
C9 F2 0.899(16) 7_565
C9 C8 1.203(18) 7_565
C9 F3 1.43(2) .
C9 C9 1.43(3) 7_565
C9 C10 1.54(2) .
C9 C10 1.87(2) 7_565
C10 C10 0.79(3) 7_565
C10 F4 0.83(2) 7_565
C10 F6 1.28(2) .
C10 F5 1.33(3) .
C10 F4 1.33(2) .
C10 F6 1.42(4) 7_565
C10 C9 1.87(2) 7_565
C11 C11 0.721(19) 7_565
C11 C12 1.201(18) 7_565
C11 F7 1.361(12) .
C11 F8 1.412(17) .
C11 C12 1.517(18) .
C11 F7 1.529(12) 7_565
C11 F9B 1.59(2) 7_565
C12 F8 1.090(17) 7_565
C12 C12 1.19(3) 7_565
C12 C11 1.201(18) 7_565
C12 F9A 1.24(3) .
C12 F9B 1.37(3) .
C12 C13 1.53(2) .
C12 C13 1.81(2) 7_565
C13 C13 0.78(3) 7_565
C13 F11 0.78(2) 7_565
C13 F10 1.310(17) .
C13 F12 1.32(2) .
C13 F11 1.33(3) .
C13 F10 1.49(3) 7_565
C13 C12 1.81(2) 7_565
F1 C8 1.412(12) 7_565
F2 F3 0.666(14) 7_565
F2 C9 0.899(16) 7_565
F2 C8 1.895(16) 7_565
F3 F2 0.666(14) 7_565
F3 C8 1.808(18) 7_565
F4 F5 0.83(3) 7_565
F4 C10 0.83(2) 7_565
F4 F4 1.36(5) 7_565
F5 F4 0.83(3) 7_565
F6 F6 0.46(15) 7_565
F6 C10 1.42(4) 7_565
F7 F7 0.673(11) 7_565
F7 C11 1.529(12) 7_565
F8 F9B 0.34(3) 7_565
F8 C12 1.090(17) 7_565
F8 F9A 1.54(3) 7_565
F9A F8 1.54(3) 7_565
F9B F8 0.34(3) 7_565
F9B C11 1.59(2) 7_565
F10 F10 0.65(8) 7_565
F10 C13 1.49(3) 7_565
F11 F12 0.67(4) 7_565
F11 C13 0.78(2) 7_565
F11 F11 1.50(7) 7_565
F12 F11 0.67(4) 7_565
C14 F14 1.381(8) .
C14 F13B 1.389(10) .
C14 F13A 1.407(8) .
C14 C15B 1.429(18) .
C14 C15A 1.51(2) .
C15A F15C 1.02(3) .
C15A F15A 1.44(2) .
C15A C16A 1.54(2) .
C16A F17A 1.225(13) .
C16A F16A 1.286(12) .
C16A F18C 1.286(14) .
C16A F17C 1.309(15) .
C16A F18A 1.319(12) .
C16A F16C 1.345(15) .
F15A F15C 0.98(3) .
F16A F17C 0.63(2) .
F16A F16C 1.65(2) .
F17A F16C 0.94(3) .
F17A F18C 1.55(2) .
F18A F18C 0.70(2) .
F18A F17C 1.75(2) .
C15B F15B 1.42(4) .
C15B C16B 1.51(2) .
C16B F16B 1.15(2) .
C16B F18B 1.15(3) .
C16B F17B 1.15(2) .
